data_2215241
loop_
_publ_author_name
'Ying-Ying Liu'
'Jian-Fang Ma'
'Lai-Ping Zhang'

_publ_section_title
<i>catena</i>-Poly[[(benzoato-\k^2^<i>O</i>,<i>O</i>')chloridocadmium(II)]-\m-2,2'-diphenyl-1,1'-(butane-1,4-diyl)diimidazole-\k^2^<i>N</i>^3^:<i>N</i>^3'^]
_journal_coeditor_code PR2014
_journal_issue 9
_journal_name_full 'Acta Crystallographica Section E'
_journal_page_first m2317
_journal_page_last m2317
_journal_paper_doi 10.1107/S1600536807036628
_journal_volume 63
_journal_year 2007
_chemical_formula_iupac '[Cd (C7 H5 O2) Cl (C22 H22 N4)]'
_chemical_formula_moiety 'C29 H27 Cd Cl N4 O2'
_chemical_formula_sum 'C29 H27 Cd Cl N4 O2'
_chemical_formula_weight 611.40
_chemical_name_systematic
;
catena-Poly[[(benzoato-\k^2^O,O')chloridocadmium(II)]-\m-2,2'-diphenyl-1,1'-\
(butane-1,4-diyl)diimidazole-\k^2^N^3^:N^3'^]
;
_space_group_IT_number 14
_symmetry_cell_setting monoclinic
_symmetry_space_group_name_Hall '-P 2ybc'
_symmetry_space_group_name_H-M 'P 1 21/c 1'
_atom_sites_solution_hydrogens geom
_atom_sites_solution_primary direct
_atom_sites_solution_secondary difmap
_audit_creation_method SHELXL-97
_cell_angle_alpha 90.00
_cell_angle_beta 98.197(2)
_cell_angle_gamma 90.00
_cell_formula_units_Z 4
_cell_length_a 20.0290(16)
_cell_length_b 9.0893(7)
_cell_length_c 15.5393(13)
_cell_measurement_reflns_used 4217
_cell_measurement_temperature 293(2)
_cell_measurement_theta_max 28.3
_cell_measurement_theta_min 2.1
_cell_volume 2800.0(4)
_computing_cell_refinement 'SAINT (Bruker, 1999)'
_computing_data_collection 'SMART (Bruker, 1997)'
_computing_data_reduction SAINT
_computing_molecular_graphics 'SHELXTL-Plus (Sheldrick, 1990)'
_computing_publication_material SHELXL97
_computing_structure_refinement 'SHELXL97 (Sheldrick, 1997)'
_computing_structure_solution 'SHELXS97 (Sheldrick, 1997)'
_diffrn_ambient_temperature 293(2)
_diffrn_measured_fraction_theta_full 0.996
_diffrn_measured_fraction_theta_max 0.971
_diffrn_measurement_device_type 'Bruker APEX CCD area-detector'
_diffrn_measurement_method \w
_diffrn_radiation_monochromator graphite
_diffrn_radiation_source 'fine-focus sealed tube'
_diffrn_radiation_type MoK\a
_diffrn_radiation_wavelength 0.71073
_diffrn_reflns_av_R_equivalents 0.0349
_diffrn_reflns_av_sigmaI/netI 0.0484
_diffrn_reflns_limit_h_max 26
_diffrn_reflns_limit_h_min -22
_diffrn_reflns_limit_k_max 12
_diffrn_reflns_limit_k_min -11
_diffrn_reflns_limit_l_max 20
_diffrn_reflns_limit_l_min -19
_diffrn_reflns_number 16824
_diffrn_reflns_theta_full 25.00
_diffrn_reflns_theta_max 28.30
_diffrn_reflns_theta_min 2.05
_diffrn_standards_number 0
_exptl_absorpt_coefficient_mu 0.907
_exptl_absorpt_correction_T_max 0.79
_exptl_absorpt_correction_T_min 0.74
_exptl_absorpt_correction_type multi-scan
_exptl_absorpt_process_details '(SADABS; Sheldrick, 1996)'
_exptl_crystal_colour Colorless
_exptl_crystal_density_diffrn 1.450
_exptl_crystal_density_method 'not measured'
_exptl_crystal_description Block
_exptl_crystal_F_000 1240
_exptl_crystal_size_max 0.32
_exptl_crystal_size_mid 0.25
_exptl_crystal_size_min 0.22
_refine_diff_density_max 0.854
_refine_diff_density_min -0.543
_refine_ls_extinction_method none
_refine_ls_goodness_of_fit_ref 1.001
_refine_ls_hydrogen_treatment constr
_refine_ls_matrix_type full
_refine_ls_number_parameters 338
_refine_ls_number_reflns 6748
_refine_ls_number_restraints 0
_refine_ls_restrained_S_all 1.001
_refine_ls_R_factor_all 0.0888
_refine_ls_R_factor_gt 0.0522
_refine_ls_shift/su_max 0.001
_refine_ls_shift/su_mean 0.000
_refine_ls_structure_factor_coef Fsqd
_refine_ls_weighting_details 'calc w=1/[\s^2^(Fo^2^)+(0.0894P)^2^] where P=(Fo^2^+2Fc^2^)/3'
_refine_ls_weighting_scheme calc
_refine_ls_wR_factor_gt 0.1361
_refine_ls_wR_factor_ref 0.1606
_reflns_number_gt 4217
_reflns_number_total 6748
_reflns_threshold_expression I>2\s(I)
_cod_data_source_file pr2014.cif
_cod_data_source_block I
_cod_depositor_comments
;
The following automatic conversions were performed:
'_symmetry_cell_setting' value 'Monoclinic' changed to 'monoclinic'
according to '/home/saulius/struct/CIF-dictionaries/cif_core.dic'
dictionary named 'cif_core.dic' version 2.4.1 from 2010-06-29.

Automatic conversion script
Id: cif_fix_enum 1527 2010-12-29 10:47:43Z saulius 

The following automatic conversions were performed:

'_symmetry_cell_setting' value 'Monoclinic' changed to 'monoclinic'
according to /home/saulius/struct/CIF-dictionaries/cif_core.dic
dictionary named 'cif_core.dic' version 2.4.1 from 2010-06-29.

Automatic conversion script
Id: cif_fix_values 1715 2011-07-08 13:25:40Z adriana 
;
_cod_original_sg_symbol_H-M 'P 21/c'
_cod_database_code 2215241
_cod_database_fobs_code 2215241

loop_
_symmetry_equiv_pos_as_xyz
'x, y, z'
'-x, y+1/2, -z+1/2'
'-x, -y, -z'
'x, -y-1/2, z-1/2'

loop_
_atom_site_type_symbol
_atom_site_label
_atom_site_fract_x
_atom_site_fract_y
_atom_site_fract_z
_atom_site_U_iso_or_equiv
_atom_site_adp_type
_atom_site_calc_flag
_atom_site_refinement_flags
_atom_site_occupancy
Cd Cd1 0.222863(16) 1.42407(3) 0.871874(19) 0.05373(15) Uani d . 1
C C1 0.2233(3) 1.1196(6) 0.7681(3) 0.0660(13) Uani d . 1
C C2 0.1379(6) 1.1311(14) 0.6578(7) 0.061(3) Uani d P 0.50
C C2' 0.1237(6) 1.0990(12) 0.6842(8) 0.053(3) Uiso d P 0.50
C C3 0.1337(2) 1.2422(6) 0.7139(3) 0.0653(12) Uani d . 1
C C4 0.1836(2) 0.3373(5) 0.4985(3) 0.0509(10) Uani d . 1
C C5 0.2792(2) 0.2428(5) 0.5504(3) 0.0597(11) Uani d . 1
H H5 0.3165 0.1806 0.5583 0.072 Uiso calc R 1
C C6 0.2715(2) 0.3616(6) 0.5988(3) 0.0619(12) Uani d . 1
H H6 0.3015 0.3952 0.6459 0.074 Uiso calc R 1
C C7 0.2856(3) 1.0733(6) 0.8239(4) 0.0708(14) Uani d . 1
C C8 0.3412(3) 1.1618(7) 0.8307(4) 0.0845(16) Uani d . 1
H H8 0.3412 1.2462 0.7969 0.101 Uiso calc R 1
C C9 0.3981(3) 1.1239(9) 0.8890(5) 0.104(2) Uani d . 1
H H9 0.4361 1.1839 0.8947 0.125 Uiso calc R 1
C C10 0.3982(3) 1.0008(9) 0.9369(5) 0.101(2) Uani d . 1
H H10 0.4368 0.9760 0.9748 0.121 Uiso calc R 1
C C11 0.3434(3) 0.9120(7) 0.9313(5) 0.094(2) Uani d . 1
H H11 0.3443 0.8278 0.9655 0.113 Uiso calc R 1
C C12 0.2868(3) 0.9470(6) 0.8750(4) 0.0795(16) Uani d . 1
H H12 0.2490 0.8866 0.8708 0.095 Uiso calc R 1
C C13 0.1176(2) 0.3626(5) 0.4443(3) 0.0573(11) Uani d . 1
C C14 0.0745(2) 0.2432(6) 0.4254(3) 0.0688(13) Uani d . 1
H H14 0.0858 0.1515 0.4498 0.083 Uiso calc R 1
C C15 0.0152(3) 0.2619(8) 0.3703(4) 0.0871(17) Uani d . 1
H H15 -0.0130 0.1815 0.3562 0.104 Uiso calc R 1
C C16 -0.0034(3) 0.3980(9) 0.3355(5) 0.098(2) Uani d . 1
H H16 -0.0443 0.4102 0.2995 0.117 Uiso calc R 1
C C17 0.0394(3) 0.5151(8) 0.3547(4) 0.0872(17) Uani d . 1
H H17 0.0274 0.6070 0.3311 0.105 Uiso calc R 1
C C18 0.0988(2) 0.4988(6) 0.4072(3) 0.0654(12) Uani d . 1
H H18 0.1274 0.5792 0.4188 0.078 Uiso calc R 1
C C19' 0.2226(6) 0.9355(13) 0.6431(8) 0.064(3) Uiso d P 0.40
C C19 0.1970(4) 0.8646(10) 0.6951(5) 0.0617(19) Uiso d P 0.60
C C20 0.1926(4) 0.8506(11) 0.5946(6) 0.058(2) Uiso d P 0.50
C C20' 0.1816(6) 0.8000(14) 0.6443(8) 0.081(3) Uiso d P 0.50
C C21 0.2224(4) 0.7045(11) 0.5700(6) 0.064(2) Uiso d P 0.60
C C21' 0.2161(6) 0.6732(14) 0.6005(8) 0.053(3) Uiso d P 0.40
C C22 0.1782(6) 0.5320(15) 0.6152(8) 0.067(3) Uiso d P 0.50
C C22' 0.1852(5) 0.5691(12) 0.5948(7) 0.050(2) Uiso d P 0.50
C C23 0.3401(3) 1.5518(5) 0.8487(4) 0.0688(13) Uani d . 1
C C24 0.4080(3) 1.6253(7) 0.8387(4) 0.0763(14) Uani d . 1
C C25 0.4608(3) 1.6183(9) 0.9056(5) 0.105(2) Uani d . 1
H H25 0.4565 1.5642 0.9553 0.126 Uiso calc R 1
C C26 0.5195(4) 1.6906(12) 0.8992(6) 0.137(3) Uani d . 1
H H26 0.5549 1.6859 0.9448 0.164 Uiso calc R 1
C C27 0.5269(4) 1.7698(14) 0.8265(8) 0.155(4) Uani d . 1
H H27 0.5670 1.8192 0.8226 0.186 Uiso calc R 1
C C28 0.4739(4) 1.7760(14) 0.7586(6) 0.162(4) Uani d . 1
H H28 0.4784 1.8288 0.7085 0.195 Uiso calc R 1
C C29 0.4158(4) 1.7046(9) 0.7657(4) 0.114(2) Uani d . 1
H H29 0.3803 1.7094 0.7202 0.137 Uiso calc R 1
N N1 0.19153(17) 1.2451(4) 0.7736(2) 0.0558(9) Uani d . 1
N N2 0.1798(4) 1.0148(7) 0.7192(4) 0.0441(16) Uani d P 0.50
N N2' 0.1943(5) 1.0566(10) 0.6890(6) 0.059(2) Uiso d P 0.50
N N3 0.21146(18) 0.4242(4) 0.5661(2) 0.0585(10) Uani d . 1
N N4 0.22479(16) 0.2261(4) 0.4880(2) 0.0517(8) Uani d . 1
O O1 0.29828(19) 1.5411(5) 0.7832(3) 0.0891(12) Uani d . 1
O O2 0.33107(18) 1.5115(4) 0.9222(3) 0.0798(10) Uani d . 1
Cl Cl 0.13732(7) 1.61591(14) 0.86482(10) 0.0804(4) Uani d . 1

loop_
_atom_site_aniso_label
_atom_site_aniso_U_11
_atom_site_aniso_U_22
_atom_site_aniso_U_33
_atom_site_aniso_U_12
_atom_site_aniso_U_13
_atom_site_aniso_U_23
Cd1 0.0710(3) 0.0409(2) 0.0458(2) -0.00401(14) -0.00363(15) -0.00112(12)
C1 0.072(3) 0.062(3) 0.059(3) 0.005(2) -0.005(2) -0.025(2)
C2 0.063(7) 0.073(7) 0.050(6) -0.005(5) 0.016(5) -0.013(5)
C3 0.066(3) 0.064(3) 0.062(3) 0.001(2) -0.004(2) -0.009(2)
C4 0.055(2) 0.050(2) 0.046(2) 0.0013(19) -0.0006(18) -0.0086(18)
C5 0.058(3) 0.067(3) 0.050(2) 0.012(2) -0.0049(19) -0.003(2)
C6 0.057(3) 0.071(3) 0.054(2) 0.001(2) -0.006(2) -0.008(2)
C7 0.060(3) 0.067(3) 0.083(4) 0.007(2) 0.000(3) -0.029(3)
C8 0.068(3) 0.081(4) 0.101(4) 0.004(3) -0.002(3) -0.008(3)
C9 0.065(4) 0.105(5) 0.134(6) -0.004(3) -0.020(4) -0.017(5)
C10 0.075(4) 0.110(6) 0.108(5) 0.021(4) -0.020(3) -0.015(4)
C11 0.087(4) 0.083(4) 0.108(5) 0.026(3) -0.005(4) -0.011(3)
C12 0.070(3) 0.070(4) 0.094(4) 0.013(3) -0.001(3) -0.020(3)
C13 0.049(2) 0.057(3) 0.063(3) 0.001(2) 0.002(2) -0.014(2)
C14 0.054(3) 0.070(3) 0.081(3) -0.005(2) 0.004(2) -0.008(3)
C15 0.058(3) 0.100(5) 0.099(4) -0.012(3) -0.004(3) -0.022(4)
C16 0.061(3) 0.120(6) 0.103(5) 0.014(4) -0.018(3) -0.020(4)
C17 0.066(3) 0.087(4) 0.101(4) 0.018(3) -0.013(3) -0.005(4)
C18 0.056(3) 0.059(3) 0.078(3) 0.006(2) -0.003(2) -0.006(3)
C23 0.076(3) 0.054(3) 0.072(3) -0.001(2) -0.005(3) -0.008(2)
C24 0.059(3) 0.086(4) 0.085(4) -0.006(3) 0.010(3) -0.015(3)
C25 0.064(4) 0.128(6) 0.117(6) -0.001(4) -0.007(3) -0.013(4)
C26 0.065(4) 0.196(10) 0.146(8) -0.028(5) 0.008(4) -0.032(7)
C27 0.089(6) 0.205(11) 0.180(10) -0.037(6) 0.050(6) -0.038(9)
C28 0.116(7) 0.241(13) 0.142(8) -0.049(8) 0.057(6) 0.001(8)
C29 0.102(5) 0.155(7) 0.087(5) -0.038(5) 0.024(4) 0.003(4)
N1 0.065(2) 0.046(2) 0.054(2) 0.0006(17) 0.0000(17) -0.0097(16)
N2 0.063(4) 0.033(3) 0.033(3) -0.009(3) -0.002(3) -0.003(3)
N3 0.055(2) 0.063(2) 0.055(2) 0.0071(17) -0.0039(17) -0.0193(17)
N4 0.0530(19) 0.051(2) 0.0474(19) 0.0031(16) -0.0040(15) -0.0065(15)
O1 0.083(3) 0.107(3) 0.073(2) -0.023(2) -0.004(2) -0.018(2)
O2 0.079(2) 0.078(3) 0.078(3) -0.019(2) -0.0043(19) 0.012(2)
Cl 0.0931(9) 0.0445(6) 0.0991(10) 0.0147(6) -0.0011(8) 0.0033(6)

loop_
_atom_type_symbol
_atom_type_description
_atom_type_scat_dispersion_real
_atom_type_scat_dispersion_imag
_atom_type_scat_source
C C 0.0033 0.0016 'International Tables Vol C Tables 4.2.6.8 and 6.1.1.4'
H H 0.0000 0.0000 'International Tables Vol C Tables 4.2.6.8 and 6.1.1.4'
N N 0.0061 0.0033 'International Tables Vol C Tables 4.2.6.8 and 6.1.1.4'
O O 0.0106 0.0060 'International Tables Vol C Tables 4.2.6.8 and 6.1.1.4'
Cd Cd -0.8075 1.2024 'International Tables Vol C Tables 4.2.6.8 and 6.1.1.4'
Cl Cl 0.1484 0.1585 'International Tables Vol C Tables 4.2.6.8 and 6.1.1.4'

loop_
_geom_angle_atom_site_label_1
_geom_angle_atom_site_label_2
_geom_angle_atom_site_label_3
_geom_angle_site_symmetry_1
_geom_angle_site_symmetry_3
_geom_angle
_geom_angle_publ_flag
N1 Cd1 N4 . 4_576 94.39(13) yes
N1 Cd1 O2 . . 128.78(14) yes
N4 Cd1 O2 4_576 . 91.65(12) yes
N1 Cd1 O1 . . 93.84(13) yes
N4 Cd1 O1 4_576 . 140.93(13) yes
O2 Cd1 O1 . . 54.47(13) yes
N1 Cd1 Cl . . 111.06(10) yes
N4 Cd1 Cl 4_576 . 113.59(10) yes
O2 Cd1 Cl . . 112.63(11) yes
O1 Cd1 Cl . . 98.70(11) yes
N1 C1 N2' . . 105.5(5) ?
N1 C1 N2 . . 110.3(5) ?
N1 C1 C7 . . 125.9(4) ?
N2' C1 C7 . . 127.4(5) ?
N2 C1 C7 . . 121.4(5) ?
C2' C2 C3 . . 81.0(17) ?
C2' C2 N2' . . 88(2) ?
C3 C2 N2' . . 105.7(8) ?
C2' C2 N2 . . 62.0(18) ?
C3 C2 N2 . . 100.8(7) ?
C2 C2' N2 . . 96(2) ?
C2 C2' C3 . . 73.3(17) ?
N2 C2' C3 . . 108.3(8) ?
C2 C2' N2' . . 67.4(18) ?
C3 C2' N2' . . 97.9(8) ?
C2 C3 N1 . . 109.0(6) ?
N1 C3 C2' . . 108.1(6) ?
N4 C4 N3 . . 109.9(3) ?
N4 C4 C13 . . 124.6(4) ?
N3 C4 C13 . . 125.5(4) ?
C6 C5 N4 . . 110.2(4) ?
C6 C5 H5 . . 124.9 ?
N4 C5 H5 . . 124.9 ?
C5 C6 N3 . . 107.2(4) ?
C5 C6 H6 . . 126.4 ?
N3 C6 H6 . . 126.4 ?
C8 C7 C12 . . 119.6(5) ?
C8 C7 C1 . . 119.3(5) ?
C12 C7 C1 . . 120.9(5) ?
C7 C8 C9 . . 119.1(6) ?
C7 C8 H8 . . 120.4 ?
C9 C8 H8 . . 120.4 ?
C10 C9 C8 . . 120.2(6) ?
C10 C9 H9 . . 119.9 ?
C8 C9 H9 . . 119.9 ?
C9 C10 C11 . . 121.5(6) ?
C9 C10 H10 . . 119.2 ?
C11 C10 H10 . . 119.2 ?
C10 C11 C12 . . 119.5(7) ?
C10 C11 H11 . . 120.2 ?
C12 C11 H11 . . 120.2 ?
C11 C12 C7 . . 120.1(6) ?
C11 C12 H12 . . 120.0 ?
C7 C12 H12 . . 120.0 ?
C14 C13 C18 . . 118.9(4) ?
C14 C13 C4 . . 118.4(4) ?
C18 C13 C4 . . 122.6(4) ?
C15 C14 C13 . . 119.3(5) ?
C15 C14 H14 . . 120.3 ?
C13 C14 H14 . . 120.3 ?
C14 C15 C16 . . 121.1(5) ?
C14 C15 H15 . . 119.4 ?
C16 C15 H15 . . 119.4 ?
C17 C16 C15 . . 119.0(5) ?
C17 C16 H16 . . 120.5 ?
C15 C16 H16 . . 120.5 ?
C18 C17 C16 . . 121.0(6) ?
C18 C17 H17 . . 119.5 ?
C16 C17 H17 . . 119.5 ?
C17 C18 C13 . . 120.6(5) ?
C17 C18 H18 . . 119.7 ?
C13 C18 H18 . . 119.7 ?
C20 C19' C19 . . 81.5(10) ?
C20 C19' N2' . . 127.0(11) ?
C19 C19' N2' . . 81.0(9) ?
N2' C19' C20' . . 111.3(10) ?
C20 C19' N2 . . 117.0(10) ?
C19 C19' N2 . . 57.2(7) ?
C20' C19' N2 . . 90.4(8) ?
C20' C19 C19' . . 84.1(12) ?
C20' C19 N2 . . 133.7(11) ?
C19' C19 N2 . . 79.2(8) ?
C19' C19 C20 . . 48.6(7) ?
N2 C19 C20 . . 110.5(7) ?
C20' C19 N2' . . 122.8(11) ?
C19' C19 N2' . . 56.1(7) ?
C20 C19 N2' . . 91.8(6) ?
C20' C20 C19' . . 87.4(13) ?
C20' C20 C21 . . 85.8(11) ?
C19' C20 C21 . . 123.1(10) ?
C19' C20 C19 . . 49.9(8) ?
C21 C20 C19 . . 110.7(7) ?
C20' C20 C21' . . 65.6(11) ?
C19' C20 C21' . . 118.6(10) ?
C19 C20 C21' . . 92.8(7) ?
C20 C20' C19 . . 106.1(15) ?
C20 C20' C19' . . 52.8(10) ?
C19 C20' C19' . . 53.9(9) ?
C20 C20' C21' . . 80.4(11) ?
C19 C20' C21' . . 132.7(12) ?
C19' C20' C21' . . 109.2(10) ?
C20 C20' C21 . . 61.1(10) ?
C19 C20' C21 . . 134.3(11) ?
C19' C20' C21 . . 95.3(9) ?
C21' C21 C20 . . 94.9(19) ?
C22' C21 C20 . . 114.8(8) ?
C21' C21 C20' . . 61.9(18) ?
C22' C21 C20' . . 86.7(7) ?
C20 C21 C22 . . 113.0(7) ?
C20' C21 C22 . . 83.4(7) ?
C21 C21' C22' . . 122(2) ?
C21 C21' C22 . . 135(2) ?
C21 C21' C20' . . 99(2) ?
C22' C21' C20' . . 112.5(11) ?
C22 C21' C20' . . 107.3(10) ?
C21 C21' C20 . . 64.9(17) ?
C22' C21' C20 . . 130.8(11) ?
C22 C21' C20 . . 132.4(10) ?
N3 C22 C21' . . 102.3(9) ?
N3 C22 C21 . . 95.0(7) ?
C21' C22' N3 . . 123.0(10) ?
N3 C22' C21 . . 115.4(8) ?
O1 C23 O2 . . 124.8(5) ?
O1 C23 C24 . . 117.2(5) ?
O2 C23 C24 . . 118.0(5) ?
O1 C23 Cd1 . . 64.6(3) ?
O2 C23 Cd1 . . 60.2(3) ?
C24 C23 Cd1 . . 178.2(4) ?
C29 C24 C25 . . 118.9(6) ?
C29 C24 C23 . . 121.2(5) ?
C25 C24 C23 . . 119.8(6) ?
C26 C25 C24 . . 120.1(8) ?
C26 C25 H25 . . 120.0 ?
C24 C25 H25 . . 120.0 ?
C25 C26 C27 . . 120.8(8) ?
C25 C26 H26 . . 119.6 ?
C27 C26 H26 . . 119.6 ?
C26 C27 C28 . . 119.3(8) ?
C26 C27 H27 . . 120.3 ?
C28 C27 H27 . . 120.3 ?
C29 C28 C27 . . 119.5(9) ?
C29 C28 H28 . . 120.2 ?
C27 C28 H28 . . 120.2 ?
C28 C29 C24 . . 121.4(7) ?
C28 C29 H29 . . 119.3 ?
C24 C29 H29 . . 119.3 ?
C1 N1 C3 . . 107.9(4) ?
C1 N1 Cd1 . . 125.3(3) ?
C3 N1 Cd1 . . 126.5(3) ?
N2' N2 C2' . . 80.3(12) ?
N2' N2 C1 . . 73.3(10) ?
C2' N2 C1 . . 103.6(7) ?
N2' N2 C19 . . 101.5(12) ?
C2' N2 C19 . . 127.7(7) ?
C1 N2 C19 . . 127.2(6) ?
N2' N2 C2 . . 57.8(11) ?
C1 N2 C2 . . 96.0(6) ?
C19 N2 C2 . . 126.2(6) ?
N2' N2 C19' . . 57.9(11) ?
C2' N2 C19' . . 114.4(8) ?
C1 N2 C19' . . 108.5(7) ?
C2 N2 C19' . . 98.0(7) ?
N2 N2' C2 . . 96.2(13) ?
N2 N2' C1 . . 78.2(11) ?
C2 N2' C1 . . 109.3(8) ?
N2 N2' C19' . . 98.3(13) ?
C2 N2' C19' . . 124.3(10) ?
C1 N2' C19' . . 126.2(9) ?
N2 N2' C2' . . 71.6(11) ?
C1 N2' C2' . . 102.4(7) ?
C19' N2' C2' . . 127.7(9) ?
N2 N2' C19 . . 55.4(10) ?
C2 N2' C19 . . 122.6(8) ?
C1 N2' C19 . . 110.7(7) ?
C2' N2' C19 . . 106.8(7) ?
C6 N3 C4 . . 106.7(4) ?
C6 N3 C22 . . 122.1(6) ?
C4 N3 C22 . . 128.4(6) ?
C6 N3 C22' . . 125.6(5) ?
C4 N3 C22' . . 127.5(5) ?
C4 N4 C5 . . 106.0(3) ?
C4 N4 Cd1 . 4_575 128.1(3) ?
C5 N4 Cd1 . 4_575 123.9(3) ?
C23 O1 Cd1 . . 88.3(4) ?
C23 O2 Cd1 . . 92.4(3) ?

loop_
_geom_bond_atom_site_label_1
_geom_bond_atom_site_label_2
_geom_bond_site_symmetry_2
_geom_bond_distance
_geom_bond_publ_flag
Cd1 N1 . 2.258(3) yes
Cd1 N4 4_576 2.259(3) yes
Cd1 O2 . 2.336(3) yes
Cd1 O1 . 2.430(4) yes
Cd1 Cl . 2.4361(13) yes
C1 N1 . 1.315(6) ?
C1 N2' . 1.403(10) ?
C1 N2 . 1.434(8) ?
C1 C7 . 1.475(7) ?
C2 C2' . 0.608(12) ?
C2 C3 . 1.344(11) ?
C2 N2' . 1.347(14) ?
C2 N2 . 1.583(14) ?
C2' N2 . 1.404(13) ?
C2' C3 . 1.386(12) ?
C2' N2' . 1.459(15) ?
C3 N1 . 1.378(5) ?
C4 N4 . 1.330(5) ?
C4 N3 . 1.368(5) ?
C4 C13 . 1.482(6) ?
C5 C6 . 1.337(7) ?
C5 N4 . 1.361(5) ?
C5 H5 . 0.9300 ?
C6 N3 . 1.360(5) ?
C6 H6 . 0.9300 ?
C7 C8 . 1.366(8) ?
C7 C12 . 1.394(8) ?
C8 C9 . 1.394(8) ?
C8 H8 . 0.9300 ?
C9 C10 . 1.343(10) ?
C9 H9 . 0.9300 ?
C10 C11 . 1.356(10) ?
C10 H10 . 0.9300 ?
C11 C12 . 1.368(8) ?
C11 H11 . 0.9300 ?
C12 H12 . 0.9300 ?
C13 C14 . 1.391(6) ?
C13 C18 . 1.394(7) ?
C14 C15 . 1.372(7) ?
C14 H14 . 0.9300 ?
C15 C16 . 1.380(9) ?
C15 H15 . 0.9300 ?
C16 C17 . 1.372(9) ?
C16 H16 . 0.9300 ?
C17 C18 . 1.351(7) ?
C17 H17 . 0.9300 ?
C18 H18 . 0.9300 ?
C19' C20 . 1.182(14) ?
C19' C19 . 1.205(14) ?
C19' N2' . 1.470(15) ?
C19' C20' . 1.482(18) ?
C19' N2 . 1.716(15) ?
C19 C20' . 0.997(12) ?
C19 N2 . 1.469(11) ?
C19 C20 . 1.557(12) ?
C19 N2' . 1.748(13) ?
C20 C20' . 0.951(13) ?
C20 C21 . 1.526(13) ?
C20 C21' . 1.679(16) ?
C20' C21' . 1.551(17) ?
C21 C21' . 0.581(13) ?
C21 C22' . 1.517(15) ?
C21' C22' . 1.128(15) ?
C21' C22 . 1.526(18) ?
C22 N3 . 1.460(13) ?
C22' N3 . 1.509(11) ?
C23 O1 . 1.227(6) ?
C23 O2 . 1.236(6) ?
C24 C29 . 1.371(9) ?
C24 C25 . 1.376(8) ?
C25 C26 . 1.362(10) ?
C25 H25 . 0.9300 ?
C26 C27 . 1.366(13) ?
C26 H26 . 0.9300 ?
C27 C28 . 1.386(11) ?
C27 H27 . 0.9300 ?
C28 C29 . 1.351(10) ?
C28 H28 . 0.9300 ?
C29 H29 . 0.9300 ?
N2 N2' . 0.699(9) ?
N4 Cd1 4_575 2.259(3) ?

loop_
_geom_torsion_atom_site_label_1
_geom_torsion_atom_site_label_2
_geom_torsion_atom_site_label_3
_geom_torsion_atom_site_label_4
_geom_torsion_site_symmetry_1
_geom_torsion_site_symmetry_4
_geom_torsion
C3 C2 C2' N2 . . -107.4(8)
N2' C2 C2' N2 . . -1.2(10)
N2' C2 C2' C3 . . 106.3(7)
N2 C2 C2' C3 . . 107.4(8)
C3 C2 C2' N2' . . -106.3(7)
N2 C2 C2' N2' . . 1.2(10)
C2' C2 C3 N1 . . 92.2(18)
N2' C2 C3 N1 . . 6.9(11)
N2 C2 C3 N1 . . 33.2(9)
N2' C2 C3 C2' . . -85(2)
N2 C2 C3 C2' . . -59.1(17)
N2 C2' C3 C2 . . 90(2)
N2' C2' C3 C2 . . 63.5(17)
C2 C2' C3 N1 . . -96.6(18)
N2 C2' C3 N1 . . -6.1(10)
N2' C2' C3 N1 . . -33.1(9)
N4 C5 C6 N3 . . -1.0(6)
N1 C1 C7 C8 . . -55.0(8)
N2' C1 C7 C8 . . 110.4(8)
N2 C1 C7 C8 . . 144.4(6)
N1 C1 C7 C12 . . 119.7(6)
N2' C1 C7 C12 . . -74.8(9)
N2 C1 C7 C12 . . -40.9(8)
C12 C7 C8 C9 . . -0.1(9)
C1 C7 C8 C9 . . 174.7(5)
C7 C8 C9 C10 . . 0.8(10)
C8 C9 C10 C11 . . -1.1(12)
C9 C10 C11 C12 . . 0.7(11)
C10 C11 C12 C7 . . 0.0(9)
C8 C7 C12 C11 . . -0.2(9)
C1 C7 C12 C11 . . -174.9(5)
N4 C4 C13 C14 . . 45.0(7)
N3 C4 C13 C14 . . -135.3(5)
N4 C4 C13 C18 . . -131.0(5)
N3 C4 C13 C18 . . 48.8(7)
C18 C13 C14 C15 . . 0.6(7)
C4 C13 C14 C15 . . -175.5(4)
C13 C14 C15 C16 . . -1.9(9)
C14 C15 C16 C17 . . 1.8(10)
C15 C16 C17 C18 . . -0.4(10)
C16 C17 C18 C13 . . -0.9(9)
C14 C13 C18 C17 . . 0.8(7)
C4 C13 C18 C17 . . 176.7(5)
C20 C19' C19 C20' . . 6.7(11)
N2' C19' C19 C20' . . 136.5(10)
N2 C19' C19 C20' . . 136.7(10)
C20 C19' C19 N2 . . -130.0(8)
N2' C19' C19 N2 . . -0.2(6)
C20' C19' C19 N2 . . -136.7(10)
N2' C19' C19 C20 . . 129.8(10)
C20' C19' C19 C20 . . -6.7(11)
N2 C19' C19 C20 . . 130.0(8)
C20 C19' C19 N2' . . -129.8(10)
C20' C19' C19 N2' . . -136.5(10)
N2 C19' C19 N2' . . 0.2(6)
C19 C19' C20 C20' . . -7.0(11)
N2' C19' C20 C20' . . -78.8(16)
N2 C19' C20 C20' . . -53.3(13)
C19 C19' C20 C21 . . -90.2(12)
N2' C19' C20 C21 . . -162.0(11)
C20' C19' C20 C21 . . -83.2(13)
N2 C19' C20 C21 . . -136.5(10)
N2' C19' C20 C19 . . -71.8(13)
C20' C19' C20 C19 . . 7.0(11)
N2 C19' C20 C19 . . -46.3(8)
C19 C19' C20 C21' . . -67.3(12)
N2' C19' C20 C21' . . -139.1(12)
C20' C19' C20 C21' . . -60.3(11)
N2 C19' C20 C21' . . -113.6(11)
C19' C19 C20 C20' . . 168.6(18)
N2 C19 C20 C20' . . -137.9(15)
N2' C19 C20 C20' . . -151.7(15)
C20' C19 C20 C19' . . -168.6(18)
N2 C19 C20 C19' . . 53.5(10)
N2' C19 C20 C19' . . 39.6(9)
C20' C19 C20 C21 . . -52.3(14)
C19' C19 C20 C21 . . 116.4(12)
N2 C19 C20 C21 . . 169.8(7)
N2' C19 C20 C21 . . 156.0(7)
C20' C19 C20 C21' . . -42.8(14)
C19' C19 C20 C21' . . 125.8(11)
N2 C19 C20 C21' . . 179.3(7)
N2' C19 C20 C21' . . 165.5(7)
C19' C20 C20' C19 . . 8.7(14)
C21 C20 C20' C19 . . 132.1(11)
C21' C20 C20' C19 . . 131.9(13)
C21 C20 C20' C19' . . 123.4(10)
C19 C20 C20' C19' . . -8.7(14)
C21' C20 C20' C19' . . 123.2(9)
C19' C20 C20' C21' . . -123.2(9)
C21 C20 C20' C21' . . 0.3(8)
C19 C20 C20' C21' . . -131.9(13)
C19' C20 C20' C21 . . -123.4(10)
C19 C20 C20' C21 . . -132.1(11)
C21' C20 C20' C21 . . -0.3(8)
C19' C19 C20' C20 . . -8.6(14)
N2 C19 C20' C20 . . 60.3(19)
N2' C19 C20' C20 . . 34.3(18)
N2 C19 C20' C19' . . 68.9(14)
C20 C19 C20' C19' . . 8.6(14)
N2' C19 C20' C19' . . 42.8(10)
C19' C19 C20' C21' . . 83.2(18)
N2 C19 C20' C21' . . 152.1(13)
C20 C19 C20' C21' . . 92(2)
N2' C19 C20' C21' . . 126.0(15)
C19' C19 C20' C21 . . 56.6(17)
N2 C19 C20' C21 . . 125.5(14)
C20 C19 C20' C21 . . 65.2(16)
N2' C19 C20' C21 . . 99.4(16)
C19 C19' C20' C20 . . 169.7(17)
N2' C19' C20' C20 . . 122.8(14)
N2 C19' C20' C20 . . 134.4(12)
C20 C19' C20' C19 . . -169.7(17)
N2' C19' C20' C19 . . -46.8(11)
N2 C19' C20' C19 . . -35.2(8)
C20 C19' C20' C21' . . 60.9(12)
C19 C19' C20' C21' . . -129.4(14)
N2' C19' C20' C21' . . -176.3(10)
N2 C19' C20' C21' . . -164.6(9)
C20 C19' C20' C21 . . 47.2(10)
C19 C19' C20' C21 . . -143.1(12)
N2' C19' C20' C21 . . 170.0(9)
N2 C19' C20' C21 . . -178.4(7)
C20' C20 C21 C21' . . -1(2)
C19' C20 C21 C21' . . 83(2)
C19 C20 C21 C21' . . 28(2)
C20' C20 C21 C22' . . 34.6(12)
C19' C20 C21 C22' . . 118.6(12)
C19 C20 C21 C22' . . 63.8(10)
C21' C20 C21 C22' . . 35.3(15)
C19' C20 C21 C20' . . 84.1(14)
C19 C20 C21 C20' . . 29.2(8)
C21' C20 C21 C20' . . 1(2)
C20' C20 C21 C22 . . 28.2(12)
C19' C20 C21 C22 . . 112.3(12)
C19 C20 C21 C22 . . 57.4(9)
C21' C20 C21 C22 . . 28.9(16)
C20 C20' C21 C21' . . 179(2)
C19 C20' C21 C21' . . 95(3)
C19' C20' C21 C21' . . 137(2)
C20 C20' C21 C22' . . -148.9(11)
C19 C20' C21 C22' . . 126.5(18)
C19' C20' C21 C22' . . 169.2(9)
C21' C20' C21 C22' . . 31.9(17)
C19 C20' C21 C20 . . -84.5(19)
C19' C20' C21 C20 . . -41.9(9)
C21' C20' C21 C20 . . -179(2)
C20 C20' C21 C22 . . -154.0(11)
C19 C20' C21 C22 . . 121.4(18)
C19' C20' C21 C22 . . 164.1(9)
C21' C20' C21 C22 . . 26.8(18)
C20 C21 C21' C22' . . 124.0(17)
C20' C21 C21' C22' . . 124(2)
C22 C21 C21' C22' . . -1.7(12)
C22' C21 C21' C22 . . 1.7(12)
C20 C21 C21' C22 . . 126(2)
C20' C21 C21' C22 . . 125(3)
C22' C21 C21' C20' . . -124(2)
C20 C21 C21' C20' . . 0.4(13)
C22 C21 C21' C20' . . -125(3)
C22' C21 C21' C20 . . -124.0(17)
C20' C21 C21' C20 . . -0.4(13)
C22 C21 C21' C20 . . -126(2)
C20 C20' C21' C21 . . -1(2)
C19 C20' C21' C21 . . -104(3)
C19' C20' C21' C21 . . -46(2)
C20 C20' C21' C22' . . -130.6(14)
C19 C20' C21' C22' . . 126.2(18)
C19' C20' C21' C22' . . -175.6(12)
C21 C20' C21' C22' . . -130(3)
C20 C20' C21' C22 . . -143.3(12)
C19 C20' C21' C22 . . 113.6(18)
C19' C20' C21' C22 . . 171.8(10)
C21 C20' C21' C22 . . -143(2)
C19 C20' C21' C20 . . -103(2)
C19' C20' C21' C20 . . -44.9(9)
C21 C20' C21' C20 . . 1(2)
C20' C20 C21' C21 . . 179(2)
C19' C20 C21' C21 . . -109(2)
C19 C20 C21' C21 . . -153.5(19)
C20' C20 C21' C22' . . 67.9(17)
C19' C20 C21' C22' . . 140.1(15)
C21 C20 C21' C22' . . -111(3)
C19 C20 C21' C22' . . 95.2(15)
C20' C20 C21' C22 . . 50.6(15)
C19' C20 C21' C22 . . 122.8(14)
C21 C20 C21' C22 . . -129(3)
C19 C20 C21' C22 . . 77.9(13)
C19' C20 C21' C20' . . 72.3(14)
C21 C20 C21' C20' . . -179(2)
C19 C20 C21' C20' . . 27.3(9)
C21 C21' C22 N3 . . 54(3)
C22' C21' C22 N3 . . 60(4)
C20' C21' C22 N3 . . 175.9(9)
C20 C21' C22 N3 . . 149.0(11)
C22' C21' C22 C21 . . 6(5)
C20' C21' C22 C21 . . 122(3)
C20 C21' C22 C21 . . 95(3)
C21' C21 C22 N3 . . -128(3)
C22' C21 C22 N3 . . 62(6)
C20 C21 C22 N3 . . 170.6(7)
C20' C21 C22 N3 . . -174.4(7)
C22' C21 C22 C21' . . -170(7)
C20 C21 C22 C21' . . -62(3)
C20' C21 C22 C21' . . -46(3)
C21 C21' C22' N3 . . 72(3)
C22 C21' C22' N3 . . -103(4)
C20' C21' C22' N3 . . -171.3(9)
C20 C21' C22' N3 . . 154.7(10)
C22 C21' C22' C21 . . -175(4)
C20' C21' C22' C21 . . 117(3)
C20 C21' C22' C21 . . 83(3)
C20 C21 C22' C21' . . -65(2)
C20' C21 C22' C21' . . -47(2)
C22 C21 C22' C21' . . 9(6)
C21' C21 C22' N3 . . -118(3)
C20 C21 C22' N3 . . 176.5(7)
C20' C21 C22' N3 . . -165.5(8)
C22 C21 C22' N3 . . -109(6)
N1 Cd1 C23 O1 . . 49.2(3)
N4 Cd1 C23 O1 4_576 . 156.9(3)
O2 Cd1 C23 O1 . . -178.5(5)
Cl Cd1 C23 O1 . . -73.7(3)
N1 Cd1 C23 O2 . . -132.3(3)
N4 Cd1 C23 O2 4_576 . -24.6(4)
O1 Cd1 C23 O2 . . 178.5(5)
Cl Cd1 C23 O2 . . 104.8(3)
O1 C23 C24 C29 . . 14.5(9)
O2 C23 C24 C29 . . -163.7(6)
O1 C23 C24 C25 . . -169.0(6)
O2 C23 C24 C25 . . 12.8(8)
C29 C24 C25 C26 . . 0.6(11)
C23 C24 C25 C26 . . -176.0(7)
C24 C25 C26 C27 . . -0.4(14)
C25 C26 C27 C28 . . -0.2(17)
C26 C27 C28 C29 . . 0.6(17)
C27 C28 C29 C24 . . -0.4(16)
C25 C24 C29 C28 . . -0.2(12)
C23 C24 C29 C28 . . 176.3(8)
N2' C1 N1 C3 . . 15.6(7)
N2 C1 N1 C3 . . -13.9(6)
C7 C1 N1 C3 . . -176.3(5)
N2' C1 N1 Cd1 . . -169.0(5)
N2 C1 N1 Cd1 . . 161.5(4)
C7 C1 N1 Cd1 . . -0.9(8)
C2 C3 N1 C1 . . -14.6(8)
C2' C3 N1 C1 . . 12.5(7)
C2 C3 N1 Cd1 . . 170.1(7)
C2' C3 N1 Cd1 . . -162.9(6)
N4 Cd1 N1 C1 4_576 . -54.7(4)
O2 Cd1 N1 C1 . . 40.9(5)
O1 Cd1 N1 C1 . . 87.0(4)
Cl Cd1 N1 C1 . . -172.1(4)
C23 Cd1 N1 C1 . . 66.8(4)
N4 Cd1 N1 C3 4_576 . 119.8(4)
O2 Cd1 N1 C3 . . -144.5(4)
O1 Cd1 N1 C3 . . -98.4(4)
Cl Cd1 N1 C3 . . 2.4(4)
C23 Cd1 N1 C3 . . -118.7(4)
C2 C2' N2 N2' . . 2(2)
C3 C2' N2 N2' . . -72.0(13)
C2 C2' N2 C1 . . 72.3(19)
C3 C2' N2 C1 . . -1.9(10)
N2' C2' N2 C1 . . 70.1(10)
C2 C2' N2 C19 . . -95(2)
C3 C2' N2 C19 . . -169.0(8)
N2' C2' N2 C19 . . -97.0(14)
C3 C2' N2 C2 . . -74.2(18)
N2' C2' N2 C2 . . -2(2)
C2 C2' N2 C19' . . -46(2)
C3 C2' N2 C19' . . -119.9(9)
N2' C2' N2 C19' . . -47.9(11)
N1 C1 N2 N2' . . 85.1(12)
C7 C1 N2 N2' . . -111.6(12)
N1 C1 N2 C2' . . 9.8(8)
N2' C1 N2 C2' . . -75.3(11)
C7 C1 N2 C2' . . 173.2(7)
N1 C1 N2 C19 . . 177.0(7)
N2' C1 N2 C19 . . 91.9(14)
C7 C1 N2 C19 . . -19.7(11)
N1 C1 N2 C2 . . 31.3(7)
N2' C1 N2 C2 . . -53.8(10)
C7 C1 N2 C2 . . -165.3(6)
N1 C1 N2 C19' . . 131.8(6)
N2' C1 N2 C19' . . 46.7(11)
C7 C1 N2 C19' . . -64.8(8)
C20' C19 N2 N2' . . -70.5(19)
C19' C19 N2 N2' . . 0.3(14)
C20 C19 N2 N2' . . -37.5(13)
C20' C19 N2 C2' . . 16(2)
C19' C19 N2 C2' . . 86.8(12)
C20 C19 N2 C2' . . 49.0(12)
N2' C19 N2 C2' . . 86.5(14)
C20' C19 N2 C1 . . -148.2(14)
C19' C19 N2 C1 . . -77.3(10)
C20 C19 N2 C1 . . -115.2(8)
N2' C19 N2 C1 . . -77.7(13)
C20' C19 N2 C2 . . -12.2(19)
C19' C19 N2 C2 . . 58.7(11)
C20 C19 N2 C2 . . 20.8(12)
N2' C19 N2 C2 . . 58.3(12)
C20' C19 N2 C19' . . -70.8(16)
C20 C19 N2 C19' . . -37.9(8)
N2' C19 N2 C19' . . -0.3(14)
C2' C2 N2 N2' . . -177(2)
C3 C2 N2 N2' . . -103.7(14)
C3 C2 N2 C2' . . 73.6(18)
N2' C2 N2 C2' . . 177(2)
C2' C2 N2 C1 . . -111.4(19)
C3 C2 N2 C1 . . -37.8(9)
N2' C2 N2 C1 . . 66.0(11)
C2' C2 N2 C19 . . 102.4(19)
C3 C2 N2 C19 . . 176.0(7)
N2' C2 N2 C19 . . -80.2(14)
C2' C2 N2 C19' . . 138.9(19)
C3 C2 N2 C19' . . -147.5(8)
N2' C2 N2 C19' . . -43.8(12)
C20 C19' N2 N2' . . -121.4(17)
C19 C19' N2 N2' . . -179.6(16)
C20' C19' N2 N2' . . -152.3(15)
C20 C19' N2 C2' . . -61.6(14)
C19 C19' N2 C2' . . -119.9(10)
N2' C19' N2 C2' . . 59.7(13)
C20' C19' N2 C2' . . -92.5(10)
C20 C19' N2 C1 . . -176.8(10)
C19 C19' N2 C1 . . 125.0(8)
N2' C19' N2 C1 . . -55.4(12)
C20' C19' N2 C1 . . 152.3(8)
C20 C19' N2 C19 . . 58.2(10)
N2' C19' N2 C19 . . 179.6(16)
C20' C19' N2 C19 . . 27.3(7)
C20 C19' N2 C2 . . -77.7(12)
C19 C19' N2 C2 . . -135.9(9)
N2' C19' N2 C2 . . 43.7(12)
C20' C19' N2 C2 . . -108.6(9)
C2' N2 N2' C2 . . -1.0(9)
C1 N2 N2' C2 . . -108.5(8)
C19 N2 N2' C2 . . 125.8(8)
C19' N2 N2' C2 . . 126.1(11)
C2' N2 N2' C1 . . 107.5(6)
C19 N2 N2' C1 . . -125.7(6)
C2 N2 N2' C1 . . 108.5(8)
C19' N2 N2' C1 . . -125.4(9)
C2' N2 N2' C19' . . -127.1(9)
C1 N2 N2' C19' . . 125.4(9)
C19 N2 N2' C19' . . -0.3(11)
C2 N2 N2' C19' . . -126.1(11)
C1 N2 N2' C2' . . -107.5(6)
C19 N2 N2' C2' . . 126.8(8)
C2 N2 N2' C2' . . 1.0(9)
C19' N2 N2' C2' . . 127.1(9)
C2' N2 N2' C19 . . -126.8(8)
C1 N2 N2' C19 . . 125.7(6)
C2 N2 N2' C19 . . -125.8(8)
C19' N2 N2' C19 . . 0.3(11)
C2' C2 N2' N2 . . 2(2)
C3 C2 N2' N2 . . 82.4(14)
C2' C2 N2' C1 . . -77.3(19)
C3 C2 N2' C1 . . 2.8(12)
N2 C2 N2' C1 . . -79.6(12)
C2' C2 N2' C19' . . 106.8(19)
C3 C2 N2' C19' . . -173.1(10)
N2 C2 N2' C19' . . 104.5(16)
C3 C2 N2' C2' . . 80.1(18)
N2 C2 N2' C2' . . -2(2)
C2' C2 N2' C19 . . 55(2)
C3 C2 N2' C19 . . 135.0(9)
N2 C2 N2' C19 . . 52.5(10)
N1 C1 N2' N2 . . -104.2(11)
C7 C1 N2' N2 . . 88.0(13)
N1 C1 N2' C2 . . -11.7(10)
N2 C1 N2' C2 . . 92.4(13)
C7 C1 N2' C2 . . -179.5(8)
N1 C1 N2' C19' . . 164.1(9)
N2 C1 N2' C19' . . -91.7(15)
C7 C1 N2' C19' . . -3.7(14)
N1 C1 N2' C2' . . -36.3(9)
N2 C1 N2' C2' . . 67.9(11)
C7 C1 N2' C2' . . 155.9(7)
N1 C1 N2' C19 . . -149.8(5)
N2 C1 N2' C19 . . -45.7(10)
C7 C1 N2' C19 . . 42.4(10)
C20 C19' N2' N2 . . 72.4(18)
C19 C19' N2' N2 . . 0.3(13)
C20' C19' N2' N2 . . 30.0(16)
C20 C19' N2' C2 . . -31(2)
C19 C19' N2' C2 . . -103.0(13)
C20' C19' N2' C2 . . -73.4(15)
N2 C19' N2' C2 . . -103.4(16)
C20 C19' N2' C1 . . 153.8(12)
C19 C19' N2' C1 . . 81.8(11)
C20' C19' N2' C1 . . 111.4(12)
N2 C19' N2' C1 . . 81.4(14)
C20 C19' N2' C2' . . -1(2)
C19 C19' N2' C2' . . -72.8(13)
C20' C19' N2' C2' . . -43.1(16)
N2 C19' N2' C2' . . -73.1(13)
C20 C19' N2' C19 . . 72.0(13)
C20' C19' N2' C19 . . 29.6(7)
N2 C19' N2' C19 . . -0.3(13)
C2 C2' N2' N2 . . -178(2)
C3 C2' N2' N2 . . 114.3(12)
N2 C2' N2' C2 . . 178(2)
C3 C2' N2' C2 . . -68.2(17)
C2 C2' N2' C1 . . 109.6(18)
N2 C2' N2' C1 . . -72.9(10)
C3 C2' N2' C1 . . 41.4(9)
C2 C2' N2' C19' . . -91(2)
N2 C2' N2' C19' . . 86.3(14)
C3 C2' N2' C19' . . -159.4(10)
C2 C2' N2' C19 . . -134.0(18)
N2 C2' N2' C19 . . 43.5(9)
C3 C2' N2' C19 . . 157.8(7)
C20' C19 N2' N2 . . 125.9(16)
C19' C19 N2' N2 . . -179.6(16)
C20 C19 N2' N2 . . 145.2(13)
C20' C19 N2' C2 . . 52.6(16)
C19' C19 N2' C2 . . 107.1(13)
N2 C19 N2' C2 . . -73.4(13)
C20 C19 N2' C2 . . 71.8(10)
C20' C19 N2' C1 . . -175.9(11)
C19' C19 N2' C1 . . -121.4(11)
N2 C19 N2' C1 . . 58.2(11)
C20 C19 N2' C1 . . -156.6(7)
C20' C19 N2' C19' . . -54.5(13)
N2 C19 N2' C19' . . 179.6(16)
C20 C19 N2' C19' . . -35.2(8)
C20' C19 N2' C2' . . 73.4(14)
C19' C19 N2' C2' . . 127.9(11)
N2 C19 N2' C2' . . -52.5(11)
C20 C19 N2' C2' . . 92.7(8)
C5 C6 N3 C4 . . 1.2(5)
C5 C6 N3 C22 . . 163.7(7)
C5 C6 N3 C22' . . -173.6(7)
N4 C4 N3 C6 . . -1.0(5)
C13 C4 N3 C6 . . 179.2(4)
N4 C4 N3 C22 . . -162.0(8)
C13 C4 N3 C22 . . 18.2(10)
N4 C4 N3 C22' . . 173.7(7)
C13 C4 N3 C22' . . -6.1(9)
C21' C22 N3 C6 . . 80.4(10)
C21 C22 N3 C6 . . 90.1(7)
C21' C22 N3 C4 . . -121.2(8)
C21 C22 N3 C4 . . -111.5(7)
C21' C22 N3 C22' . . -26.4(18)
C21 C22 N3 C22' . . -16.7(19)
C21' C22' N3 C6 . . 49.6(15)
C21 C22' N3 C6 . . 69.6(10)
C21' C22' N3 C4 . . -124.0(12)
C21 C22' N3 C4 . . -104.0(8)
C21' C22' N3 C22 . . 136(3)
C21 C22' N3 C22 . . 156(3)
N3 C4 N4 C5 . . 0.4(5)
C13 C4 N4 C5 . . -179.9(4)
N3 C4 N4 Cd1 . 4_575 -163.9(3)
C13 C4 N4 Cd1 . 4_575 15.9(6)
C6 C5 N4 C4 . . 0.4(5)
C6 C5 N4 Cd1 . 4_575 165.5(3)
O2 C23 O1 Cd1 . . -1.6(6)
C24 C23 O1 Cd1 . . -179.6(4)
N1 Cd1 O1 C23 . . -135.5(3)
N4 Cd1 O1 C23 4_576 . -33.7(4)
O2 Cd1 O1 C23 . . 0.8(3)
Cl Cd1 O1 C23 . . 112.5(3)
O1 C23 O2 Cd1 . . 1.6(6)
C24 C23 O2 Cd1 . . 179.7(4)
N1 Cd1 O2 C23 . . 61.2(4)
N4 Cd1 O2 C23 4_576 . 158.2(3)
O1 Cd1 O2 C23 . . -0.8(3)
Cl Cd1 O2 C23 . . -85.3(3)
